data_7000357
loop_
_publ_author_name
'Khairul, Wan M.'
'Fox, Mark A.'
'Zaitseva, Natasha N.'
'Gaudio, Maryka'
'Yufit, Dmitry S.'
'Skelton, Brian W.'
'White, Allan H.'
'Howard, Judith A. K.'
'Bruce, Michael I.'
'Low, Paul J.'

_publ_section_title
;
 Transition metal alkynyl complexes by transmetallation from
 Au(C&#xE002;CAr)(PPh3) (Ar = C6H5 or C6H4Me-4)
;
_journal_issue 4
_journal_name_full 'Dalton Transactions'
_journal_page_first 610
_journal_paper_doi 10.1039/b809960j
_journal_year 2009
_chemical_formula_moiety 'C46 H37 Ir O3 P2, C H Cl3'
_chemical_formula_sum 'C47 H38 Cl3 Ir O3 P2'
_chemical_formula_weight 1011.26
_chemical_name_systematic
;
?
;
_space_group_IT_number 14
_symmetry_cell_setting monoclinic
_symmetry_Int_Tables_number 14
_symmetry_space_group_name_Hall '-P 2ybc'
_symmetry_space_group_name_H-M 'P 1 21/c 1'
_atom_sites_solution_hydrogens geom
_atom_sites_solution_primary direct
_atom_sites_solution_secondary difmap
_audit_creation_method SHELXL-97
_cell_angle_alpha 90.00
_cell_angle_beta 99.18(2)
_cell_angle_gamma 90.00
_cell_formula_units_Z 4
_cell_length_a 9.7735(3)
_cell_length_b 19.5550(4)
_cell_length_c 22.3273(6)
_cell_measurement_reflns_used 10809
_cell_measurement_temperature 120(2)
_cell_measurement_theta_max 30.5069
_cell_measurement_theta_min 1.3920
_cell_volume 4212.6(3)
_computing_cell_refinement 'CrystalClear (Rigaku Inc., 2007)'
_computing_data_collection 'CrystalClear (Rigaku Inc., 2007)'
_computing_data_reduction 'CrystalClear (Rigaku Inc., 2007)'
_computing_molecular_graphics 'SHELXTL Ver. 6.14'
_computing_publication_material 'SHELXTL Ver. 6.14'
_computing_structure_refinement 'SHELXTL Ver. 6.14'
_computing_structure_solution 'SHELXTL Ver. 6.14 (Bruker-AXS, 2003)'
_diffrn_ambient_temperature 120(2)
_diffrn_detector_area_resol_mean 10.0000
_diffrn_measured_fraction_theta_full 0.997
_diffrn_measured_fraction_theta_max 0.997
_diffrn_measurement_device_type 'R-AXIS SPIDER'
_diffrn_measurement_method dtprofit.ref
_diffrn_radiation_monochromator 'Graphite Monochromator'
_diffrn_radiation_source 'fine-focus sealed tube'
_diffrn_radiation_type Mo-K\a
_diffrn_radiation_wavelength 0.71073
_diffrn_reflns_av_R_equivalents 0.1162
_diffrn_reflns_av_sigmaI/netI 0.1106
_diffrn_reflns_limit_h_max 12
_diffrn_reflns_limit_h_min -12
_diffrn_reflns_limit_k_max 24
_diffrn_reflns_limit_k_min -24
_diffrn_reflns_limit_l_max 28
_diffrn_reflns_limit_l_min -28
_diffrn_reflns_number 37675
_diffrn_reflns_theta_full 27.00
_diffrn_reflns_theta_max 27.00
_diffrn_reflns_theta_min 2.11
_exptl_absorpt_coefficient_mu 3.477
_exptl_absorpt_correction_T_max 0.9069
_exptl_absorpt_correction_T_min 0.7126
_exptl_absorpt_correction_type numerical
_exptl_absorpt_process_details
;
NUMABS (Rigaku Inc., 2007)
;
_exptl_crystal_colour yellow
_exptl_crystal_density_diffrn 1.595
_exptl_crystal_density_method 'not measured'
_exptl_crystal_description plate
_exptl_crystal_F_000 2008
_exptl_crystal_size_max 0.12
_exptl_crystal_size_mid 0.08
_exptl_crystal_size_min 0.03
_refine_diff_density_max 1.617
_refine_diff_density_min -1.250
_refine_diff_density_rms 0.157
_refine_ls_extinction_method none
_refine_ls_goodness_of_fit_ref 1.087
_refine_ls_hydrogen_treatment constr
_refine_ls_matrix_type full
_refine_ls_number_parameters 392
_refine_ls_number_reflns 9167
_refine_ls_number_restraints 6
_refine_ls_restrained_S_all 1.091
_refine_ls_R_factor_all 0.1246
_refine_ls_R_factor_gt 0.0702
_refine_ls_shift/su_max 0.003
_refine_ls_shift/su_mean 0.000
_refine_ls_structure_factor_coef Fsqd
_refine_ls_weighting_details 'calc w=1/[\s^2^(Fo^2^)+(0.0100P)^2^+15.0000P] where P=(Fo^2^+2Fc^2^)/3'
_refine_ls_weighting_scheme calc
_refine_ls_wR_factor_gt 0.1199
_refine_ls_wR_factor_ref 0.1388
_reflns_number_gt 5583
_reflns_number_total 9167
_reflns_threshold_expression >2sigma(I)
_cod_data_source_file b809960j.txt
_cod_data_source_block 5b
_cod_depositor_comments
;
The following automatic conversions were performed:
'_symmetry_cell_setting' value 'Monoclinic' changed to 'monoclinic'
according to '/home/saulius/struct/CIF-dictionaries/cif_core.dic'
dictionary named 'cif_core.dic' version 2.4.1 from 2010-06-29.

Automatic conversion script
Id: cif_fix_enum 1527 2010-12-29 10:47:43Z saulius 
;
_cod_original_cell_volume 4212.6(2)
_cod_original_sg_symbol_Hall '-P 2ybc '
_cod_original_sg_symbol_H-M 'P 1 21/c 1 '
_cod_database_code 7000357

loop_
_symmetry_equiv_pos_as_xyz
'x, y, z'
'-x, y+1/2, -z+1/2'
'-x, -y, -z'
'x, -y-1/2, z-1/2'

loop_
_atom_site_label
_atom_site_type_symbol
_atom_site_fract_x
_atom_site_fract_y
_atom_site_fract_z
_atom_site_U_iso_or_equiv
_atom_site_adp_type
_atom_site_occupancy
_atom_site_symmetry_multiplicity
_atom_site_calc_flag
_atom_site_refinement_flags
_atom_site_disorder_assembly
_atom_site_disorder_group
Ir1 Ir 0.76450(3) 0.74950(2) 0.242558(15) 0.02958(11) Uani 1 1 d . . .
P1 P 0.6797(2) 0.64967(11) 0.28240(11) 0.0286(5) Uani 1 1 d . . .
P2 P 0.8355(2) 0.85393(11) 0.20550(11) 0.0319(5) Uani 1 1 d . . .
O1 O 0.9746(8) 0.6692(4) 0.1890(4) 0.067(2) Uani 1 1 d . . .
C1 C 0.8951(10) 0.6998(4) 0.2099(5) 0.042(3) Uani 1 1 d . . .
O2 O 0.5829(7) 0.7985(3) 0.2464(3) 0.0462(17) Uani 1 1 d . . .
O3 O 0.5744(7) 0.7564(3) 0.1901(3) 0.0494(17) Uani 1 1 d . . .
C4 C 0.8913(9) 0.7702(4) 0.3205(5) 0.029(2) Uani 1 1 d . A .
C5 C 0.9644(10) 0.7850(4) 0.3663(5) 0.037(2) Uani 1 1 d . . .
C6A C 1.0692(16) 0.7985(8) 0.4197(6) 0.018(7) Uiso 0.50 1 d PG A 1
C7A C 1.1191(19) 0.8646(7) 0.4306(8) 0.039(8) Uiso 0.50 1 d PG A 1
H7AA H 1.0887 0.9001 0.4025 0.046 Uiso 0.50 1 calc PR A 1
C8A C 1.213(2) 0.8789(6) 0.4826(9) 0.056(9) Uiso 0.50 1 d PG A 1
H8AA H 1.2474 0.9241 0.4900 0.068 Uiso 0.50 1 calc PR A 1
C9A C 1.2577(18) 0.8270(8) 0.5236(7) 0.051(11) Uiso 0.50 1 d PG A 1
C10A C 1.2078(15) 0.7608(7) 0.5127(6) 0.029(4) Uiso 0.50 1 d PG A 1
H10A H 1.2382 0.7253 0.5408 0.035 Uiso 0.50 1 calc PR A 1
C11A C 1.1136(13) 0.7466(6) 0.4607(6) 0.029(4) Uiso 0.50 1 d PG A 1
H11A H 1.0795 0.7014 0.4533 0.035 Uiso 0.50 1 calc PR A 1
C12A C 1.373(2) 0.8388(10) 0.5742(10) 0.047(6) Uiso 0.50 1 d P A 1
H12A H 1.3866 0.7977 0.5997 0.071 Uiso 0.50 1 calc PR A 1
H12B H 1.3502 0.8776 0.5986 0.071 Uiso 0.50 1 calc PR A 1
H12C H 1.4579 0.8488 0.5579 0.071 Uiso 0.50 1 calc PR A 1
C6B C 1.058(2) 0.8016(11) 0.4234(8) 0.058(14) Uiso 0.50 1 d PG A 2
C7B C 1.143(2) 0.8591(9) 0.4295(9) 0.057(10) Uiso 0.50 1 d PG A 2
H7BA H 1.1365 0.8917 0.3976 0.068 Uiso 0.50 1 calc PR A 2
C8B C 1.238(2) 0.8688(8) 0.4821(10) 0.039(6) Uiso 0.50 1 d PG A 2
H8BA H 1.2963 0.9080 0.4863 0.046 Uiso 0.50 1 calc PR A 2
C9B C 1.248(2) 0.8211(10) 0.5288(8) 0.067(14) Uiso 0.50 1 d PG A 2
C10B C 1.163(2) 0.7637(9) 0.5228(7) 0.081(9) Uiso 0.50 1 d PG A 2
H10B H 1.1703 0.7311 0.5546 0.097 Uiso 0.50 1 calc PR A 2
C11B C 1.0685(17) 0.7539(8) 0.4701(9) 0.054(6) Uiso 0.50 1 d PG A 2
H11B H 1.0105 0.7147 0.4660 0.064 Uiso 0.50 1 calc PR A 2
C12B C 1.328(3) 0.8331(12) 0.5935(11) 0.061(7) Uiso 0.50 1 d P A 2
H12D H 1.3817 0.8756 0.5942 0.091 Uiso 0.50 1 calc PR A 2
H12E H 1.3913 0.7947 0.6051 0.091 Uiso 0.50 1 calc PR A 2
H12F H 1.2622 0.8367 0.6221 0.091 Uiso 0.50 1 calc PR A 2
C21 C 0.7925(5) 0.6152(3) 0.3487(2) 0.030(2) Uani 1 1 d G . .
C22 C 0.7529(5) 0.6115(3) 0.4057(3) 0.041(2) Uani 1 1 d G . .
H22A H 0.6624 0.6254 0.4110 0.049 Uiso 1 1 calc R . .
C23 C 0.8457(7) 0.5877(3) 0.4550(2) 0.042(2) Uani 1 1 d G . .
H23A H 0.8187 0.5852 0.4939 0.051 Uiso 1 1 calc R . .
C24 C 0.9781(6) 0.5675(3) 0.4472(2) 0.043(3) Uani 1 1 d G . .
H24A H 1.0416 0.5512 0.4809 0.052 Uiso 1 1 calc R . .
C25 C 1.0177(5) 0.5711(3) 0.3902(3) 0.045(3) Uani 1 1 d G . .
H25A H 1.1082 0.5573 0.3849 0.054 Uiso 1 1 calc R . .
C26 C 0.9249(6) 0.5949(3) 0.3409(2) 0.033(2) Uani 1 1 d G . .
H26A H 0.9519 0.5974 0.3020 0.040 Uiso 1 1 calc R . .
C41 C 0.6573(6) 0.5771(2) 0.2307(3) 0.034(2) Uani 1 1 d G . .
C42 C 0.6531(6) 0.5107(3) 0.2526(2) 0.041(2) Uani 1 1 d G . .
H42A H 0.6617 0.5029 0.2951 0.049 Uiso 1 1 calc R . .
C43 C 0.6364(7) 0.4559(2) 0.2125(3) 0.051(3) Uani 1 1 d G . .
H43A H 0.6335 0.4106 0.2275 0.061 Uiso 1 1 calc R . .
C44 C 0.6239(7) 0.4674(3) 0.1504(3) 0.054(3) Uani 1 1 d G . .
H44A H 0.6124 0.4300 0.1230 0.065 Uiso 1 1 calc R . .
C45 C 0.6281(7) 0.5338(3) 0.1285(2) 0.054(3) Uani 1 1 d G . .
H45A H 0.6195 0.5417 0.0861 0.065 Uiso 1 1 calc R . .
C46 C 0.6448(6) 0.5886(2) 0.1686(3) 0.042(3) Uani 1 1 d G . .
H46A H 0.6477 0.6340 0.1536 0.051 Uiso 1 1 calc R . .
C31 C 0.5112(4) 0.6630(3) 0.3043(3) 0.028(2) Uani 1 1 d G . .
C32 C 0.3970(5) 0.6247(2) 0.2785(2) 0.032(2) Uani 1 1 d G . .
H32A H 0.4073 0.5899 0.2498 0.038 Uiso 1 1 calc R . .
C33 C 0.2678(4) 0.6373(3) 0.2946(3) 0.038(2) Uani 1 1 d G . .
H33A H 0.1897 0.6112 0.2770 0.045 Uiso 1 1 calc R . .
C34 C 0.2527(5) 0.6882(3) 0.3366(3) 0.042(2) Uani 1 1 d G . .
H34A H 0.1644 0.6969 0.3476 0.050 Uiso 1 1 calc R . .
C35 C 0.3669(6) 0.7265(3) 0.3623(3) 0.047(3) Uani 1 1 d G . .
H35A H 0.3566 0.7613 0.3910 0.056 Uiso 1 1 calc R . .
C36 C 0.4962(5) 0.7139(3) 0.3462(3) 0.037(2) Uani 1 1 d G . .
H36A H 0.5742 0.7400 0.3638 0.045 Uiso 1 1 calc R . .
C51 C 0.8502(6) 0.9222(3) 0.2616(2) 0.032(2) Uani 1 1 d G . .
C52 C 0.7401(5) 0.9352(3) 0.2924(3) 0.044(3) Uani 1 1 d G . .
H52A H 0.6574 0.9091 0.2836 0.053 Uiso 1 1 calc R . .
C53 C 0.7510(6) 0.9865(3) 0.3360(3) 0.044(3) Uani 1 1 d G . .
H53A H 0.6757 0.9954 0.3570 0.053 Uiso 1 1 calc R . .
C54 C 0.8720(7) 1.0247(3) 0.3489(3) 0.053(3) Uani 1 1 d G . .
H54A H 0.8795 1.0597 0.3787 0.064 Uiso 1 1 calc R . .
C55 C 0.9822(5) 1.0117(3) 0.3181(3) 0.054(3) Uani 1 1 d G . .
H55A H 1.0649 1.0378 0.3269 0.065 Uiso 1 1 calc R . .
C56 C 0.9713(5) 0.9604(3) 0.2744(3) 0.038(2) Uani 1 1 d G . .
H56A H 1.0466 0.9515 0.2534 0.046 Uiso 1 1 calc R . .
C61 C 1.0060(5) 0.8513(3) 0.1817(3) 0.034(2) Uani 1 1 d G . .
C62 C 1.1102(6) 0.8125(3) 0.2153(2) 0.041(2) Uani 1 1 d G . .
H62A H 1.0908 0.7859 0.2486 0.049 Uiso 1 1 calc R . .
C63 C 1.2428(5) 0.8125(3) 0.2002(3) 0.039(2) Uani 1 1 d G . .
H63A H 1.3139 0.7859 0.2231 0.046 Uiso 1 1 calc R . .
C64 C 1.2712(5) 0.8513(3) 0.1515(3) 0.043(2) Uani 1 1 d G . .
H64A H 1.3618 0.8513 0.1412 0.052 Uiso 1 1 calc R . .
C65 C 1.1670(6) 0.8902(3) 0.1179(2) 0.045(3) Uani 1 1 d G . .
H65A H 1.1865 0.9167 0.0846 0.055 Uiso 1 1 calc R . .
C66 C 1.0345(5) 0.8902(3) 0.1330(3) 0.038(2) Uani 1 1 d G . .
H66A H 0.9633 0.9167 0.1101 0.046 Uiso 1 1 calc R . .
C71 C 0.7115(5) 0.8844(3) 0.1409(3) 0.036(2) Uani 1 1 d G . .
C72 C 0.6532(7) 0.9493(3) 0.1398(3) 0.046(3) Uani 1 1 d G . .
H72A H 0.6830 0.9806 0.1717 0.055 Uiso 1 1 calc R . .
C73 C 0.5512(7) 0.9683(3) 0.0919(3) 0.056(3) Uani 1 1 d G . .
H73A H 0.5114 1.0127 0.0912 0.067 Uiso 1 1 calc R . .
C74 C 0.5076(6) 0.9224(4) 0.0452(3) 0.060(3) Uani 1 1 d G . .
H74A H 0.4379 0.9354 0.0126 0.072 Uiso 1 1 calc R . .
C75 C 0.5659(7) 0.8575(4) 0.0464(3) 0.054(3) Uani 1 1 d G . .
H75A H 0.5361 0.8261 0.0145 0.065 Uiso 1 1 calc R . .
C76 C 0.6678(6) 0.8385(2) 0.0942(3) 0.048(3) Uani 1 1 d G . .
H76A H 0.7077 0.7941 0.0950 0.058 Uiso 1 1 calc R . .
C1S C 0.2183(12) 0.3638(4) 0.0206(4) 0.081(4) Uiso 1 1 d D . .
H1SA H 0.1837 0.3481 0.0551 0.097 Uiso 1 1 d . . .
Cl1A Cl 0.1702(7) 0.4499(3) 0.0049(3) 0.096(2) Uiso 0.60 1 d PD B 1
Cl2A Cl 0.3918(7) 0.3474(4) 0.0284(3) 0.102(2) Uiso 0.60 1 d P B 1
Cl3A Cl 0.1401(7) 0.3234(3) -0.0490(3) 0.104(2) Uiso 0.60 1 d PD B 1
Cl1B Cl 0.1126(13) 0.4229(6) -0.0203(6) 0.132(3) Uiso 0.40 1 d PD B 2
Cl2B Cl 0.3903(14) 0.3932(7) 0.0467(6) 0.132(3) Uiso 0.40 1 d P B 2
Cl3B Cl 0.2366(13) 0.2818(5) -0.0076(6) 0.132(3) Uiso 0.40 1 d PD B 2

loop_
_atom_site_aniso_label
_atom_site_aniso_U_11
_atom_site_aniso_U_22
_atom_site_aniso_U_33
_atom_site_aniso_U_23
_atom_site_aniso_U_13
_atom_site_aniso_U_12
Ir1 0.02459(18) 0.02877(18) 0.03493(19) 0.00425(18) 0.00340(13) -0.00057(17)
P1 0.0254(12) 0.0278(11) 0.0329(13) 0.0042(10) 0.0051(10) -0.0004(10)
P2 0.0267(12) 0.0314(12) 0.0371(14) 0.0070(11) 0.0041(11) -0.0013(10)
O1 0.063(6) 0.057(5) 0.083(6) -0.009(4) 0.017(5) -0.009(4)
C1 0.043(6) 0.021(4) 0.066(8) -0.003(5) 0.023(6) -0.009(4)
O2 0.051(4) 0.040(4) 0.048(4) -0.002(3) 0.007(4) -0.008(3)
O3 0.046(4) 0.050(4) 0.053(4) 0.005(4) 0.008(3) 0.011(4)
C4 0.020(4) 0.015(4) 0.051(6) 0.003(4) 0.002(4) 0.000(3)
C5 0.034(6) 0.031(5) 0.046(6) 0.010(4) 0.010(5) 0.008(4)
C21 0.034(5) 0.020(4) 0.035(5) 0.006(4) 0.005(4) -0.002(4)
C22 0.039(6) 0.043(5) 0.040(6) 0.006(5) 0.005(5) -0.006(5)
C23 0.050(7) 0.039(5) 0.035(6) -0.005(4) -0.002(5) 0.002(5)
C24 0.061(7) 0.018(4) 0.043(6) 0.007(4) -0.016(5) -0.007(4)
C25 0.039(6) 0.031(5) 0.063(8) 0.012(5) 0.002(6) -0.003(4)
C26 0.035(5) 0.029(5) 0.035(5) 0.013(4) 0.005(4) 0.000(4)
C41 0.022(5) 0.034(5) 0.047(6) -0.007(4) 0.011(4) 0.000(4)
C42 0.032(5) 0.040(5) 0.048(6) -0.006(5) -0.001(5) 0.005(4)
C43 0.041(6) 0.033(5) 0.078(9) -0.014(5) 0.008(6) 0.011(5)
C44 0.049(7) 0.056(7) 0.056(8) -0.025(6) 0.009(6) 0.007(5)
C45 0.042(7) 0.070(8) 0.051(7) -0.008(6) 0.011(6) -0.007(6)
C46 0.042(6) 0.034(5) 0.053(7) -0.017(5) 0.017(5) -0.012(4)
C31 0.032(5) 0.024(4) 0.031(5) 0.002(4) 0.010(4) 0.001(4)
C32 0.025(5) 0.032(5) 0.039(6) 0.001(4) 0.008(4) -0.005(4)
C33 0.021(5) 0.041(5) 0.052(6) 0.001(5) 0.006(4) -0.002(4)
C34 0.028(5) 0.044(6) 0.056(7) 0.005(5) 0.015(5) 0.005(4)
C35 0.048(7) 0.035(5) 0.059(7) -0.005(5) 0.014(6) 0.002(5)
C36 0.019(5) 0.039(5) 0.054(7) 0.003(5) 0.009(4) -0.004(4)
C51 0.029(5) 0.033(5) 0.034(5) 0.005(4) 0.005(4) -0.006(4)
C52 0.034(6) 0.045(6) 0.055(7) -0.006(5) 0.010(5) -0.011(5)
C53 0.037(6) 0.040(5) 0.056(7) -0.005(5) 0.008(5) 0.000(5)
C54 0.057(7) 0.049(6) 0.051(7) -0.009(5) -0.001(6) -0.003(5)
C55 0.042(7) 0.048(6) 0.070(8) -0.005(6) 0.003(6) -0.013(5)
C56 0.031(5) 0.041(5) 0.045(6) -0.005(5) 0.015(5) 0.001(4)
C61 0.033(5) 0.028(5) 0.043(6) -0.004(4) 0.007(5) -0.004(4)
C62 0.038(6) 0.036(5) 0.050(6) 0.013(5) 0.013(5) 0.001(4)
C63 0.034(5) 0.049(6) 0.031(5) -0.001(5) 0.001(4) -0.003(5)
C64 0.034(6) 0.044(5) 0.056(7) -0.002(5) 0.022(5) 0.003(5)
C65 0.051(7) 0.048(6) 0.043(6) 0.005(5) 0.025(5) 0.002(5)
C66 0.038(6) 0.038(5) 0.038(6) 0.012(4) 0.004(5) -0.004(4)
C71 0.021(5) 0.043(5) 0.043(6) 0.021(5) 0.002(4) 0.000(4)
C72 0.045(6) 0.037(5) 0.052(7) 0.014(5) -0.001(5) 0.010(5)
C73 0.048(7) 0.052(7) 0.068(8) 0.037(6) 0.011(6) 0.021(6)
C74 0.028(6) 0.091(9) 0.060(8) 0.045(7) 0.003(6) 0.003(6)
C75 0.035(6) 0.080(8) 0.047(7) 0.018(6) 0.004(5) -0.008(6)
C76 0.046(6) 0.049(6) 0.048(7) 0.007(5) 0.005(5) -0.010(5)

loop_
_atom_type_symbol
_atom_type_description
_atom_type_scat_dispersion_real
_atom_type_scat_dispersion_imag
_atom_type_scat_source
C C 0.0033 0.0016 'International Tables Vol C Tables 4.2.6.8 and 6.1.1.4'
H H 0.0000 0.0000 'International Tables Vol C Tables 4.2.6.8 and 6.1.1.4'
O O 0.0106 0.0060 'International Tables Vol C Tables 4.2.6.8 and 6.1.1.4'
P P 0.1023 0.0942 'International Tables Vol C Tables 4.2.6.8 and 6.1.1.4'
Cl Cl 0.1484 0.1585 'International Tables Vol C Tables 4.2.6.8 and 6.1.1.4'
Ir Ir -1.4442 7.9887 'International Tables Vol C Tables 4.2.6.8 and 6.1.1.4'

loop_
_geom_angle_atom_site_label_1
_geom_angle_atom_site_label_2
_geom_angle_atom_site_label_3
_geom_angle
_geom_angle_site_symmetry_1
_geom_angle_site_symmetry_3
_geom_angle_publ_flag
C1 Ir1 C4 94.5(4) . . yes
C1 Ir1 O2 158.4(4) . . yes
C4 Ir1 O2 106.9(3) . . yes
C1 Ir1 O3 115.7(4) . . yes
C4 Ir1 O3 149.8(3) . . yes
O2 Ir1 O3 43.1(2) . . yes
C1 Ir1 P2 93.3(3) . . yes
C4 Ir1 P2 87.4(2) . . yes
O2 Ir1 P2 85.08(18) . . yes
O3 Ir1 P2 91.95(19) . . yes
C1 Ir1 P1 91.1(3) . . yes
C4 Ir1 P1 92.6(2) . . yes
O2 Ir1 P1 90.71(18) . . yes
O3 Ir1 P1 85.85(19) . . yes
P2 Ir1 P1 175.58(8) . . yes
C31 P1 C41 105.1(3) . . yes
C31 P1 C21 107.0(3) . . yes
C41 P1 C21 102.8(3) . . yes
C31 P1 Ir1 111.9(2) . . yes
C41 P1 Ir1 114.9(2) . . yes
C21 P1 Ir1 114.2(2) . . yes
C51 P2 C71 105.9(3) . . yes
C51 P2 C61 104.1(3) . . yes
C71 P2 C61 107.5(3) . . yes
C51 P2 Ir1 113.0(2) . . yes
C71 P2 Ir1 111.4(2) . . yes
C61 P2 Ir1 114.3(2) . . yes
O1 C1 Ir1 179.1(11) . . yes
O3 O2 Ir1 68.7(4) . . yes
O2 O3 Ir1 68.3(4) . . yes
C5 C4 Ir1 177.4(7) . . yes
C4 C5 C6A 172.5(12) . . yes
C4 C5 C6B 178.3(12) . . yes
C6A C5 C6B 6.1(14) . . yes
C7A C6A C11A 120.0 . . yes
C7A C6A C5 119.3(10) . . yes
C11A C6A C5 120.6(10) . . yes
C6A C7A C8A 120.0 . . yes
C6A C7A H7AA 120.0 . . ?
C8A C7A H7AA 120.0 . . ?
C9A C8A C7A 120.0 . . yes
C9A C8A H8AA 120.0 . . ?
C7A C8A H8AA 120.0 . . ?
C10A C9A C8A 120.0 . . yes
C10A C9A C12A 118.8(13) . . yes
C8A C9A C12A 120.6(13) . . yes
C11A C10A C9A 120.0 . . yes
C11A C10A H10A 120.0 . . ?
C9A C10A H10A 120.0 . . ?
C10A C11A C6A 120.0 . . yes
C10A C11A H11A 120.0 . . ?
C6A C11A H11A 120.0 . . ?
C9A C12A H12A 109.5 . . ?
C9A C12A H12B 109.5 . . ?
H12A C12A H12B 109.5 . . ?
C9A C12A H12C 109.5 . . ?
H12A C12A H12C 109.5 . . ?
H12B C12A H12C 109.5 . . ?
C7B C6B C11B 120.0 . . yes
C7B C6B C5 122.6(14) . . yes
C11B C6B C5 117.2(14) . . yes
C6B C7B C8B 120.0 . . yes
C6B C7B H7BA 120.0 . . ?
C8B C7B H7BA 120.0 . . ?
C9B C8B C7B 120.0 . . yes
C9B C8B H8BA 120.0 . . ?
C7B C8B H8BA 120.0 . . ?
C8B C9B C10B 120.0 . . yes
C8B C9B C12B 124.2(16) . . yes
C10B C9B C12B 114.7(16) . . yes
C9B C10B C11B 120.0 . . yes
C9B C10B H10B 120.0 . . ?
C11B C10B H10B 120.0 . . ?
C10B C11B C6B 120.0 . . yes
C10B C11B H11B 120.0 . . ?
C6B C11B H11B 120.0 . . ?
C9B C12B H12D 109.5 . . ?
C9B C12B H12E 109.5 . . ?
H12D C12B H12E 109.5 . . ?
C9B C12B H12F 109.5 . . ?
H12D C12B H12F 109.5 . . ?
H12E C12B H12F 109.5 . . ?
C22 C21 C26 120.0 . . yes
C22 C21 P1 122.7(3) . . yes
C26 C21 P1 117.2(3) . . yes
C23 C22 C21 120.0 . . yes
C23 C22 H22A 120.0 . . ?
C21 C22 H22A 120.0 . . ?
C22 C23 C24 120.0 . . yes
C22 C23 H23A 120.0 . . ?
C24 C23 H23A 120.0 . . ?
C25 C24 C23 120.0 . . yes
C25 C24 H24A 120.0 . . ?
C23 C24 H24A 120.0 . . ?
C26 C25 C24 120.0 . . yes
C26 C25 H25A 120.0 . . ?
C24 C25 H25A 120.0 . . ?
C25 C26 C21 120.0 . . yes
C25 C26 H26A 120.0 . . ?
C21 C26 H26A 120.0 . . ?
C42 C41 C46 120.0 . . yes
C42 C41 P1 120.8(4) . . yes
C46 C41 P1 119.2(4) . . yes
C43 C42 C41 120.0 . . yes
C43 C42 H42A 120.0 . . ?
C41 C42 H42A 120.0 . . ?
C42 C43 C44 120.0 . . yes
C42 C43 H43A 120.0 . . ?
C44 C43 H43A 120.0 . . ?
C45 C44 C43 120.0 . . yes
C45 C44 H44A 120.0 . . ?
C43 C44 H44A 120.0 . . ?
C46 C45 C44 120.0 . . yes
C46 C45 H45A 120.0 . . ?
C44 C45 H45A 120.0 . . ?
C45 C46 C41 120.0 . . yes
C45 C46 H46A 120.0 . . ?
C41 C46 H46A 120.0 . . ?
C32 C31 C36 120.0 . . yes
C32 C31 P1 121.1(3) . . yes
C36 C31 P1 118.9(3) . . yes
C33 C32 C31 120.0 . . yes
C33 C32 H32A 120.0 . . ?
C31 C32 H32A 120.0 . . ?
C32 C33 C34 120.0 . . yes
C32 C33 H33A 120.0 . . ?
C34 C33 H33A 120.0 . . ?
C35 C34 C33 120.0 . . yes
C35 C34 H34A 120.0 . . ?
C33 C34 H34A 120.0 . . ?
C34 C35 C36 120.0 . . yes
C34 C35 H35A 120.0 . . ?
C36 C35 H35A 120.0 . . ?
C35 C36 C31 120.0 . . yes
C35 C36 H36A 120.0 . . ?
C31 C36 H36A 120.0 . . ?
C52 C51 C56 120.0 . . yes
C52 C51 P2 119.5(3) . . yes
C56 C51 P2 120.5(3) . . yes
C53 C52 C51 120.0 . . yes
C53 C52 H52A 120.0 . . ?
C51 C52 H52A 120.0 . . ?
C52 C53 C54 120.0 . . yes
C52 C53 H53A 120.0 . . ?
C54 C53 H53A 120.0 . . ?
C53 C54 C55 120.0 . . yes
C53 C54 H54A 120.0 . . ?
C55 C54 H54A 120.0 . . ?
C56 C55 C54 120.0 . . yes
C56 C55 H55A 120.0 . . ?
C54 C55 H55A 120.0 . . ?
C55 C56 C51 120.0 . . yes
C55 C56 H56A 120.0 . . ?
C51 C56 H56A 120.0 . . ?
C62 C61 C66 120.0 . . yes
C62 C61 P2 118.8(3) . . yes
C66 C61 P2 121.1(3) . . yes
C61 C62 C63 120.0 . . yes
C61 C62 H62A 120.0 . . ?
C63 C62 H62A 120.0 . . ?
C62 C63 C64 120.0 . . yes
C62 C63 H63A 120.0 . . ?
C64 C63 H63A 120.0 . . ?
C65 C64 C63 120.0 . . yes
C65 C64 H64A 120.0 . . ?
C63 C64 H64A 120.0 . . ?
C66 C65 C64 120.0 . . yes
C66 C65 H65A 120.0 . . ?
C64 C65 H65A 120.0 . . ?
C65 C66 C61 120.0 . . yes
C65 C66 H66A 120.0 . . ?
C61 C66 H66A 120.0 . . ?
C72 C71 C76 120.0 . . yes
C72 C71 P2 122.0(4) . . yes
C76 C71 P2 117.8(4) . . yes
C73 C72 C71 120.0 . . yes
C73 C72 H72A 120.0 . . ?
C71 C72 H72A 120.0 . . ?
C72 C73 C74 120.0 . . yes
C72 C73 H73A 120.0 . . ?
C74 C73 H73A 120.0 . . ?
C73 C74 C75 120.0 . . yes
C73 C74 H74A 120.0 . . ?
C75 C74 H74A 120.0 . . ?
C76 C75 C74 120.0 . . yes
C76 C75 H75A 120.0 . . ?
C74 C75 H75A 120.0 . . ?
C75 C76 C71 120.0 . . yes
C75 C76 H76A 120.0 . . ?
C71 C76 H76A 120.0 . . ?
Cl1B C1S Cl2A 133.2(9) . . yes
Cl1B C1S Cl3B 121.1(8) . . yes
Cl2A C1S Cl3B 73.0(6) . . yes
Cl1B C1S Cl1A 29.9(5) . . yes
Cl2A C1S Cl1A 115.3(7) . . yes
Cl3B C1S Cl1A 147.6(7) . . yes
Cl1B C1S Cl2B 114.4(8) . . yes
Cl2A C1S Cl2B 32.7(5) . . yes
Cl3B C1S Cl2B 105.6(8) . . yes
Cl1A C1S Cl2B 88.0(6) . . yes
Cl1B C1S Cl3A 72.5(6) . . yes
Cl2A C1S Cl3A 106.5(6) . . yes
Cl3B C1S Cl3A 48.6(5) . . yes
Cl1A C1S Cl3A 100.6(5) . . yes
Cl2B C1S Cl3A 132.1(9) . . yes
Cl1B C1S H1SA 113.0 . . ?
Cl2A C1S H1SA 109.7 . . ?
Cl3B C1S H1SA 93.8 . . ?
Cl1A C1S H1SA 110.7 . . ?
Cl2B C1S H1SA 106.3 . . ?
Cl3A C1S H1SA 113.9 . . ?

loop_
_geom_bond_atom_site_label_1
_geom_bond_atom_site_label_2
_geom_bond_distance
_geom_bond_site_symmetry_2
_geom_bond_publ_flag
Ir1 C1 1.844(10) . yes
Ir1 C4 2.011(10) . yes
Ir1 O2 2.030(7) . yes
Ir1 O3 2.036(7) . yes
Ir1 P2 2.350(2) . yes
Ir1 P1 2.351(2) . yes
P1 C31 1.809(4) . yes
P1 C41 1.820(5) . yes
P1 C21 1.828(5) . yes
P2 C51 1.821(5) . yes
P2 C71 1.829(5) . yes
P2 C61 1.829(5) . yes
O1 C1 1.139(10) . yes
O2 O3 1.492(9) . yes
C4 C5 1.186(12) . yes
C5 C6A 1.466(16) . yes
C5 C6B 1.484(18) . yes
C6A C7A 1.3900 . yes
C6A C11A 1.3900 . yes
C7A C8A 1.3900 . yes
C7A H7AA 0.9500 . ?
C8A C9A 1.3900 . yes
C8A H8AA 0.9500 . ?
C9A C10A 1.3900 . yes
C9A C12A 1.48(2) . yes
C10A C11A 1.3900 . yes
C10A H10A 0.9500 . ?
C11A H11A 0.9500 . ?
C12A H12A 0.9800 . ?
C12A H12B 0.9800 . ?
C12A H12C 0.9800 . ?
C6B C7B 1.3900 . yes
C6B C11B 1.3900 . yes
C7B C8B 1.3900 . yes
C7B H7BA 0.9500 . ?
C8B C9B 1.3900 . yes
C8B H8BA 0.9500 . ?
C9B C10B 1.3900 . yes
C9B C12B 1.55(3) . yes
C10B C11B 1.3900 . yes
C10B H10B 0.9500 . ?
C11B H11B 0.9500 . ?
C12B H12D 0.9800 . ?
C12B H12E 0.9800 . ?
C12B H12F 0.9800 . ?
C21 C22 1.3900 . yes
C21 C26 1.3900 . yes
C22 C23 1.3900 . yes
C22 H22A 0.9500 . ?
C23 C24 1.3900 . yes
C23 H23A 0.9500 . ?
C24 C25 1.3900 . yes
C24 H24A 0.9500 . ?
C25 C26 1.3900 . yes
C25 H25A 0.9500 . ?
C26 H26A 0.9500 . ?
C41 C42 1.3900 . yes
C41 C46 1.3900 . yes
C42 C43 1.3900 . yes
C42 H42A 0.9500 . ?
C43 C44 1.3900 . yes
C43 H43A 0.9500 . ?
C44 C45 1.3900 . yes
C44 H44A 0.9500 . ?
C45 C46 1.3900 . yes
C45 H45A 0.9500 . ?
C46 H46A 0.9500 . ?
C31 C32 1.3900 . yes
C31 C36 1.3900 . yes
C32 C33 1.3900 . yes
C32 H32A 0.9500 . ?
C33 C34 1.3900 . yes
C33 H33A 0.9500 . ?
C34 C35 1.3900 . yes
C34 H34A 0.9500 . ?
C35 C36 1.3900 . yes
C35 H35A 0.9500 . ?
C36 H36A 0.9500 . ?
C51 C52 1.3900 . yes
C51 C56 1.3900 . yes
C52 C53 1.3900 . yes
C52 H52A 0.9500 . ?
C53 C54 1.3900 . yes
C53 H53A 0.9500 . ?
C54 C55 1.3900 . yes
C54 H54A 0.9500 . ?
C55 C56 1.3900 . yes
C55 H55A 0.9500 . ?
C56 H56A 0.9500 . ?
C61 C62 1.3900 . yes
C61 C66 1.3900 . yes
C62 C63 1.3900 . yes
C62 H62A 0.9500 . ?
C63 C64 1.3900 . yes
C63 H63A 0.9500 . ?
C64 C65 1.3900 . yes
C64 H64A 0.9500 . ?
C65 C66 1.3900 . yes
C65 H65A 0.9500 . ?
C66 H66A 0.9500 . ?
C71 C72 1.3900 . yes
C71 C76 1.3900 . yes
C72 C73 1.3900 . yes
C72 H72A 0.9500 . ?
C73 C74 1.3900 . yes
C73 H73A 0.9500 . ?
C74 C75 1.3900 . yes
C74 H74A 0.9500 . ?
C75 C76 1.3900 . yes
C75 H75A 0.9500 . ?
C76 H76A 0.9500 . ?
C1S Cl1B 1.715(9) . yes
C1S Cl2A 1.707(13) . yes
C1S Cl3B 1.742(6) . yes
C1S Cl1A 1.768(8) . yes
C1S Cl2B 1.784(17) . yes
C1S Cl3A 1.802(6) . yes
C1S H1SA 0.9411 . ?
